data_4313061
loop_
_publ_author_name
'Ok-Sang Jung'
'Yun Ju Kim'
'Young-A Lee'
'Ki-Min Park'
'Shim Sung Lee'

_publ_section_title
;
 Subtle Role of Polyatomic Anions in Molecular Construction: Structures
 and Properties of AgX Bearing 2,4'-Thiobis(pyridine) (X-= NO3-, BF4-,
 ClO4-, PF6-, CF3CO2-, and CF3SO3-)
;
_journal_name_full 'Inorganic Chemistry'
_journal_page_first 844
_journal_page_last 850
_journal_paper_doi 10.1021/ic025935q
_journal_volume 42
_journal_year 2003
_chemical_formula_sum 'C20 H16 Ag1.5 F9 N4 P1.5 S2'
_chemical_formula_weight 755.75
_chemical_name_systematic
; 
 ? 
;
_space_group_IT_number 15
_symmetry_cell_setting monoclinic
_symmetry_space_group_name_Hall '-C 2yc'
_symmetry_space_group_name_H-M 'C 1 2/c 1'
_atom_sites_solution_hydrogens geom
_atom_sites_solution_primary direct
_atom_sites_solution_secondary difmap
_audit_creation_method SHELXL-97
_cell_angle_alpha 90.00
_cell_angle_beta 97.043(2)
_cell_angle_gamma 90.00
_cell_formula_units_Z 8
_cell_length_a 19.9448(15)
_cell_length_b 7.9382(6)
_cell_length_c 32.345(2)
_cell_measurement_temperature 298(2)
_cell_volume 5082.4(6)
_computing_cell_refinement 'Bruker SMART'
_computing_data_collection 'Bruker SMART'
_computing_data_reduction 'Bruker SHELXTL'
_computing_molecular_graphics 'Bruker SHELXTL'
_computing_publication_material 'Bruker SHELXTL'
_computing_structure_refinement 'SHELXL-97 (Sheldrick, 1997)'
_computing_structure_solution 'SHELXS-97 (Sheldrick, 1990)'
_diffrn_ambient_temperature 298(2)
_diffrn_measured_fraction_theta_full 0.961
_diffrn_measured_fraction_theta_max 0.961
_diffrn_measurement_device_type 'CCD area detector'
_diffrn_measurement_method 'phi and omega scans'
_diffrn_radiation_monochromator graphite
_diffrn_radiation_source 'fine-focus sealed tube'
_diffrn_radiation_type MoK\a
_diffrn_radiation_wavelength 0.71073
_diffrn_reflns_av_R_equivalents 0.0650
_diffrn_reflns_av_sigmaI/netI 0.0766
_diffrn_reflns_limit_h_max 26
_diffrn_reflns_limit_h_min -26
_diffrn_reflns_limit_k_max 9
_diffrn_reflns_limit_k_min -10
_diffrn_reflns_limit_l_max 43
_diffrn_reflns_limit_l_min -27
_diffrn_reflns_number 15818
_diffrn_reflns_theta_full 28.28
_diffrn_reflns_theta_max 28.28
_diffrn_reflns_theta_min 2.06
_exptl_absorpt_coefficient_mu 1.511
_exptl_absorpt_correction_type none
_exptl_crystal_colour colorless
_exptl_crystal_density_diffrn 1.975
_exptl_crystal_density_method 'not measured'
_exptl_crystal_description block
_exptl_crystal_F_000 2960
_exptl_crystal_size_max 0.4
_exptl_crystal_size_mid 0.3
_exptl_crystal_size_min 0.3
_refine_diff_density_max 0.468
_refine_diff_density_min -0.546
_refine_diff_density_rms 0.085
_refine_ls_extinction_coef 0.00073(7)
_refine_ls_extinction_expression Fc^*^=kFc[1+0.001xFc^2^\l^3^/sin(2\q)]^-1/4^
_refine_ls_extinction_method SHELXL
_refine_ls_goodness_of_fit_ref 0.961
_refine_ls_hydrogen_treatment mixed
_refine_ls_matrix_type full
_refine_ls_number_parameters 384
_refine_ls_number_reflns 6080
_refine_ls_number_restraints 8
_refine_ls_restrained_S_all 0.964
_refine_ls_R_factor_all 0.1035
_refine_ls_R_factor_gt 0.0437
_refine_ls_shift/su_max 0.000
_refine_ls_shift/su_mean 0.000
_refine_ls_structure_factor_coef Fsqd
_refine_ls_weighting_details 'calc w=1/[\s^2^(Fo^2^)+(0.0571P)^2^+0.0000P] where P=(Fo^2^+2Fc^2^)/3'
_refine_ls_weighting_scheme calc
_refine_ls_wR_factor_gt 0.0945
_refine_ls_wR_factor_ref 0.1214
_reflns_number_gt 3297
_reflns_number_total 6080
_reflns_threshold_expression >2sigma(I)
_cod_data_source_file ic025935q-3_s2_3.cif
_cod_data_source_block '[Ag3(2,4'-Py2S)4](PF6)3'
_cod_depositor_comments
;
The following automatic conversions were performed:

'_symmetry_cell_setting' value 'Monoclinic' changed to 'monoclinic'
according to the built-in table from CIF Core dictionary named
'cif_core.dic' version 2.4.1 from 2010-06-29.

Automatic conversion script
Id: cif_fix_values 1646 2011-03-28 12:23:43Z adriana 
;
_cod_original_cell_volume 5082.4(7)
_cod_original_formula_sum 'C20 H16 Ag1.50 F9 N4 P1.50 S2'
_cod_database_code 4313061

loop_
_symmetry_equiv_pos_as_xyz
'x, y, z'
'-x, y, -z+1/2'
'x+1/2, y+1/2, z'
'-x+1/2, y+1/2, -z+1/2'
'-x, -y, -z'
'x, -y, z-1/2'
'-x+1/2, -y+1/2, -z'
'x+1/2, -y+1/2, z-1/2'

loop_
_atom_site_label
_atom_site_type_symbol
_atom_site_fract_x
_atom_site_fract_y
_atom_site_fract_z
_atom_site_U_iso_or_equiv
_atom_site_adp_type
_atom_site_occupancy
_atom_site_symmetry_multiplicity
_atom_site_calc_flag
_atom_site_refinement_flags
_atom_site_disorder_assembly
_atom_site_disorder_group
Ag1 Ag 0.0000 0.0000 0.0000 0.0639(2) Uani 1 2 d S . .
Ag2 Ag 0.15885(2) 0.62222(6) 0.165942(13) 0.06939(18) Uani 1 1 d . . .
S1 S 0.06461(6) 0.77136(13) 0.07841(4) 0.0484(3) Uani 1 1 d . . .
S2 S 0.15781(8) 0.2356(2) 0.14441(4) 0.0748(4) Uani 1 1 d . . .
N1 N 0.02689(18) 0.2349(4) 0.03219(11) 0.0430(8) Uani 1 1 d . . .
N2 N 0.19260(19) 0.7806(5) 0.11335(12) 0.0534(10) Uani 1 1 d . . .
N3 N 0.06695(18) 0.4557(5) 0.16159(11) 0.0488(9) Uani 1 1 d . . .
N4 N 0.27433(19) 0.1452(5) 0.27232(13) 0.0574(10) Uani 1 1 d . . .
C1 C 0.0909(2) 0.2966(5) 0.03732(13) 0.0439(10) Uani 1 1 d . . .
H1 H 0.1270 0.2255 0.0305 0.053 Uiso 1 1 calc R . .
C2 C 0.1063(2) 0.4565(5) 0.05179(13) 0.0397(10) Uani 1 1 d . . .
H2 H 0.1523 0.4953 0.0554 0.048 Uiso 1 1 calc R . .
C3 C 0.0548(2) 0.5604(5) 0.06104(12) 0.0360(9) Uani 1 1 d . . .
C4 C -0.0114(2) 0.4973(5) 0.05698(13) 0.0421(10) Uani 1 1 d . . .
H4 H -0.0482 0.5657 0.0638 0.051 Uiso 1 1 calc R . .
C5 C -0.0224(2) 0.3350(6) 0.04293(14) 0.0464(11) Uani 1 1 d . . .
H5 H -0.0675 0.2910 0.0407 0.056 Uiso 1 1 calc R . .
C6 C 0.1536(2) 0.8098(5) 0.07762(16) 0.0480(11) Uani 1 1 d . . .
C7 C 0.1769(3) 0.8789(6) 0.04330(17) 0.0608(13) Uani 1 1 d . . .
H7 H 0.1470 0.8959 0.0181 0.073 Uiso 1 1 calc R . .
C8 C 0.2438(3) 0.9235(7) 0.0455(2) 0.0729(16) Uani 1 1 d . . .
H8 H 0.2617 0.9719 0.0220 0.088 Uiso 1 1 calc R . .
C9 C 0.2838(3) 0.8971(7) 0.0819(2) 0.0764(17) Uani 1 1 d . . .
H9 H 0.3305 0.9288 0.0846 0.092 Uiso 1 1 calc R . .
C10 C 0.2572(3) 0.8250(7) 0.1149(2) 0.0707(16) Uani 1 1 d . . .
H10 H 0.2866 0.8058 0.1403 0.085 Uiso 1 1 calc R . .
C11 C 0.0755(2) 0.2916(6) 0.15397(14) 0.0507(12) Uani 1 1 d . . .
C12 C 0.0227(3) 0.1774(7) 0.15087(17) 0.0679(15) Uani 1 1 d . . .
H12 H 0.0300 0.0609 0.1448 0.081 Uiso 1 1 calc R . .
C13 C -0.0415(3) 0.2361(9) 0.15684(18) 0.0799(18) Uani 1 1 d . . .
H13 H -0.0791 0.1598 0.1554 0.096 Uiso 1 1 calc R . .
C14 C -0.0500(3) 0.4006(9) 0.16467(18) 0.0756(17) Uani 1 1 d . . .
H14 H -0.0937 0.4429 0.1689 0.091 Uiso 1 1 calc R . .
C15 C 0.0044(3) 0.5076(7) 0.16652(15) 0.0615(13) Uani 1 1 d . . .
H15 H -0.0026 0.6251 0.1716 0.074 Uiso 1 1 calc R . .
C16 C 0.1999(2) 0.2002(6) 0.19485(14) 0.0498(12) Uani 1 1 d . . .
C17 C 0.2687(3) 0.1980(7) 0.19966(17) 0.0635(14) Uani 1 1 d . . .
H17 H 0.2929 0.2148 0.1761 0.076 Uiso 1 1 calc R . .
C18 C 0.3031(2) 0.1715(8) 0.23835(18) 0.0665(15) Uani 1 1 d . . .
H18 H 0.3515 0.1722 0.2409 0.080 Uiso 1 1 calc R . .
C19 C 0.2073(2) 0.1449(7) 0.26724(16) 0.0626(14) Uani 1 1 d . . .
H19 H 0.1846 0.1235 0.2912 0.075 Uiso 1 1 calc R . .
C20 C 0.1683(2) 0.1730(7) 0.23000(16) 0.0588(13) Uani 1 1 d . . .
H20 H 0.1199 0.1737 0.2283 0.071 Uiso 1 1 calc R . .
P1 P 0.5000 0.3751(3) 0.2500 0.0594(5) Uani 1 2 d S . .
F1 F 0.5000 0.5745(6) 0.2500 0.0897(14) Uani 1 2 d S . .
F2 F 0.5000 0.1744(6) 0.2500 0.109(2) Uani 1 2 d S . .
F3 F 0.56125(17) 0.3743(5) 0.28633(11) 0.1006(12) Uani 1 1 d . . .
F4 F 0.44755(16) 0.3743(4) 0.28396(10) 0.0798(9) Uani 1 1 d . . .
P2 P 0.34068(7) 1.38786(17) 0.08042(5) 0.0614(4) Uani 1 1 d . . .
F5 F 0.3498(3) 1.2735(7) 0.04246(13) 0.1503(19) Uani 1 1 d . A .
F6 F 0.3290(2) 1.4933(5) 0.12027(13) 0.1118(13) Uani 1 1 d . A .
F7 F 0.3756(9) 1.528(2) 0.0613(5) 0.209(8) Uani 0.59(2) 1 d PD A 1
F8 F 0.2758(6) 1.472(3) 0.0561(5) 0.159(8) Uani 0.59(2) 1 d PD A 1
F9 F 0.2925(11) 1.2590(19) 0.0964(5) 0.169(10) Uani 0.59(2) 1 d PD A 1
F10 F 0.4010(9) 1.301(3) 0.1053(3) 0.164(10) Uani 0.59(2) 1 d PD A 1
F7' F 0.4108(9) 1.462(4) 0.0826(11) 0.208(17) Uani 0.41(2) 1 d PD A 2
F8' F 0.3140(17) 1.541(2) 0.0529(5) 0.150(12) Uani 0.41(2) 1 d PD A 2
F9' F 0.2669(7) 1.322(3) 0.0736(11) 0.194(15) Uani 0.41(2) 1 d PD A 2
F10' F 0.3545(13) 1.2318(15) 0.1061(5) 0.126(8) Uani 0.41(2) 1 d PD A 2

loop_
_atom_site_aniso_label
_atom_site_aniso_U_11
_atom_site_aniso_U_22
_atom_site_aniso_U_33
_atom_site_aniso_U_23
_atom_site_aniso_U_13
_atom_site_aniso_U_12
Ag1 0.0625(4) 0.0415(3) 0.0846(4) -0.0255(3) -0.0035(3) -0.0051(3)
Ag2 0.0598(3) 0.0762(3) 0.0659(3) 0.0031(2) -0.0173(2) -0.0141(2)
S1 0.0480(6) 0.0345(6) 0.0595(7) -0.0102(5) -0.0063(5) 0.0013(5)
S2 0.0731(9) 0.1070(12) 0.0430(8) 0.0100(8) 0.0018(6) 0.0346(9)
N1 0.052(2) 0.0345(18) 0.041(2) -0.0045(16) 0.0002(17) 0.0000(17)
N2 0.050(2) 0.041(2) 0.065(3) -0.0043(18) -0.0142(19) -0.0058(18)
N3 0.045(2) 0.061(3) 0.039(2) -0.0027(18) -0.0040(17) -0.0037(19)
N4 0.039(2) 0.077(3) 0.053(3) 0.006(2) -0.0034(19) 0.002(2)
C1 0.048(3) 0.040(2) 0.042(3) -0.0058(19) -0.001(2) 0.006(2)
C2 0.039(2) 0.037(2) 0.042(3) 0.0001(18) -0.0025(18) 0.0011(18)
C3 0.045(2) 0.0300(19) 0.031(2) -0.0001(16) -0.0039(18) -0.0016(18)
C4 0.043(2) 0.040(2) 0.042(3) -0.0089(19) 0.0014(19) 0.007(2)
C5 0.046(3) 0.045(2) 0.047(3) -0.005(2) 0.000(2) -0.006(2)
C6 0.048(3) 0.029(2) 0.066(3) -0.009(2) -0.001(2) -0.0023(19)
C7 0.069(3) 0.043(3) 0.069(4) 0.002(2) 0.004(3) -0.007(2)
C8 0.077(4) 0.056(3) 0.089(5) 0.005(3) 0.022(3) -0.011(3)
C9 0.062(3) 0.054(3) 0.111(5) 0.004(3) 0.001(4) -0.009(3)
C10 0.053(3) 0.056(3) 0.096(5) 0.004(3) -0.020(3) -0.008(3)
C11 0.054(3) 0.059(3) 0.035(3) 0.004(2) -0.009(2) 0.003(2)
C12 0.087(4) 0.053(3) 0.059(3) 0.001(2) -0.011(3) -0.007(3)
C13 0.068(4) 0.093(5) 0.076(4) 0.005(4) -0.005(3) -0.032(4)
C14 0.051(3) 0.109(5) 0.066(4) -0.009(3) 0.003(3) -0.003(3)
C15 0.064(3) 0.068(3) 0.050(3) -0.013(3) -0.001(2) 0.002(3)
C16 0.049(3) 0.049(3) 0.050(3) 0.006(2) 0.001(2) 0.006(2)
C17 0.052(3) 0.081(4) 0.060(3) 0.018(3) 0.014(3) 0.011(3)
C18 0.035(3) 0.090(4) 0.073(4) 0.007(3) -0.001(3) 0.000(3)
C19 0.046(3) 0.088(4) 0.053(3) 0.007(3) 0.001(2) -0.001(3)
C20 0.042(3) 0.074(3) 0.058(3) 0.010(3) -0.004(2) -0.003(2)
P1 0.0618(12) 0.0622(12) 0.0543(12) 0.000 0.0078(9) 0.000
F1 0.116(4) 0.058(3) 0.099(4) 0.000 0.031(3) 0.000
F2 0.202(6) 0.061(3) 0.071(3) 0.000 0.038(4) 0.000
F3 0.079(2) 0.144(4) 0.074(2) -0.017(2) -0.0090(17) 0.026(2)
F4 0.085(2) 0.087(2) 0.072(2) 0.0045(17) 0.0282(17) 0.0029(18)
P2 0.0608(9) 0.0560(8) 0.0702(10) 0.0001(7) 0.0187(7) 0.0021(7)
F5 0.208(5) 0.156(4) 0.098(3) -0.030(3) 0.062(3) 0.042(4)
F6 0.129(3) 0.093(3) 0.111(3) -0.033(2) 0.006(2) 0.022(2)
F7 0.135(13) 0.224(14) 0.256(15) 0.150(13) -0.017(11) -0.100(12)
F8 0.074(7) 0.195(19) 0.191(13) -0.050(13) -0.045(7) 0.021(9)
F9 0.200(18) 0.144(13) 0.191(17) -0.062(11) 0.137(16) -0.103(14)
F10 0.140(12) 0.25(2) 0.092(6) 0.007(10) -0.011(8) 0.143(14)
F7' 0.063(11) 0.25(3) 0.32(4) -0.11(3) 0.075(16) -0.098(14)
F8' 0.25(3) 0.097(11) 0.094(9) 0.026(8) -0.013(15) 0.069(16)
F9' 0.050(7) 0.19(2) 0.33(4) -0.10(2) -0.029(13) 0.019(11)
F10' 0.158(19) 0.059(7) 0.154(12) 0.015(6) -0.013(16) 0.022(11)

loop_
_atom_type_symbol
_atom_type_description
_atom_type_scat_dispersion_real
_atom_type_scat_dispersion_imag
_atom_type_scat_source
C C 0.0033 0.0016 'International Tables Vol C Tables 4.2.6.8 and 6.1.1.4'
H H 0.0000 0.0000 'International Tables Vol C Tables 4.2.6.8 and 6.1.1.4'
N N 0.0061 0.0033 'International Tables Vol C Tables 4.2.6.8 and 6.1.1.4'
F F 0.0171 0.0103 'International Tables Vol C Tables 4.2.6.8 and 6.1.1.4'
P P 0.1023 0.0942 'International Tables Vol C Tables 4.2.6.8 and 6.1.1.4'
S S 0.1246 0.1234 'International Tables Vol C Tables 4.2.6.8 and 6.1.1.4'
Ag Ag -0.8971 1.1015 'International Tables Vol C Tables 4.2.6.8 and 6.1.1.4'

loop_
_geom_angle_atom_site_label_1
_geom_angle_atom_site_label_2
_geom_angle_atom_site_label_3
_geom_angle
_geom_angle_site_symmetry_1
_geom_angle_site_symmetry_3
_geom_angle_publ_flag
N1 Ag1 N1 180.0(3) 5 . ?
N3 Ag2 N4 119.24(14) . 4 ?
N3 Ag2 N2 126.12(12) . . ?
N4 Ag2 N2 114.63(14) 4 . ?
C3 S1 C6 103.09(19) . . ?
C16 S2 C11 103.0(2) . . ?
C5 N1 C1 117.5(4) . . ?
C5 N1 Ag1 119.1(3) . . ?
C1 N1 Ag1 122.8(3) . . ?
C10 N2 C6 116.6(5) . . ?
C10 N2 Ag2 119.4(4) . . ?
C6 N2 Ag2 123.2(3) . . ?
C11 N3 C15 117.5(4) . . ?
C11 N3 Ag2 117.5(3) . . ?
C15 N3 Ag2 125.0(3) . . ?
C18 N4 C19 115.6(4) . . ?
C18 N4 Ag2 118.6(3) . 4_545 ?
C19 N4 Ag2 125.7(3) . 4_545 ?
N1 C1 C2 122.8(4) . . ?
C1 C2 C3 119.0(4) . . ?
C2 C3 C4 118.9(4) . . ?
C2 C3 S1 125.3(3) . . ?
C4 C3 S1 115.7(3) . . ?
C5 C4 C3 118.4(4) . . ?
N1 C5 C4 123.3(4) . . ?
N2 C6 C7 123.5(4) . . ?
N2 C6 S1 115.4(4) . . ?
C7 C6 S1 120.8(4) . . ?
C6 C7 C8 119.0(5) . . ?
C9 C8 C7 118.0(5) . . ?
C8 C9 C10 119.9(5) . . ?
N2 C10 C9 122.9(5) . . ?
N3 C11 C12 122.5(5) . . ?
N3 C11 S2 114.7(4) . . ?
C12 C11 S2 122.6(4) . . ?
C11 C12 C13 118.2(5) . . ?
C14 C13 C12 119.3(5) . . ?
C13 C14 C15 119.4(6) . . ?
N3 C15 C14 123.1(5) . . ?
C17 C16 C20 117.2(4) . . ?
C17 C16 S2 117.8(4) . . ?
C20 C16 S2 125.0(4) . . ?
C16 C17 C18 119.4(5) . . ?
N4 C18 C17 124.6(5) . . ?
N4 C19 C20 124.2(5) . . ?
C19 C20 C16 118.9(4) . . ?
F1 P1 F3 90.24(17) . . ?
F1 P1 F3 90.24(17) . 2_655 ?
F3 P1 F3 179.5(3) . 2_655 ?
F1 P1 F2 180.000(2) . . ?
F3 P1 F2 89.76(17) . . ?
F3 P1 F2 89.76(17) 2_655 . ?
F1 P1 F4 90.24(14) . . ?
F3 P1 F4 90.02(18) . . ?
F3 P1 F4 89.98(18) 2_655 . ?
F2 P1 F4 89.76(14) . . ?
F1 P1 F4 90.24(14) . 2_655 ?
F3 P1 F4 89.98(18) . 2_655 ?
F3 P1 F4 90.02(18) 2_655 2_655 ?
F2 P1 F4 89.76(14) . 2_655 ?
F4 P1 F4 179.5(3) . 2_655 ?
F7 P2 F10' 141.7(8) . . ?
F7 P2 F7' 41.3(11) . . ?
F10' P2 F7' 101.0(11) . . ?
F7 P2 F10 100.1(8) . . ?
F10' P2 F10 41.9(6) . . ?
F7' P2 F10 59.1(10) . . ?
F7 P2 F9 169.4(8) . . ?
F10' P2 F9 48.9(7) . . ?
F7' P2 F9 149.1(13) . . ?
F10 P2 F9 90.5(9) . . ?
F7 P2 F9' 132.7(10) . . ?
F10' P2 F9' 84.7(10) . . ?
F7' P2 F9' 173.7(15) . . ?
F10 P2 F9' 126.6(11) . . ?
F9 P2 F9' 37.1(8) . . ?
F7 P2 F5 90.1(8) . . ?
F10' P2 F5 85.7(7) . . ?
F7' P2 F5 93.9(8) . . ?
F10 P2 F5 89.6(6) . . ?
F9 P2 F5 90.9(5) . . ?
F9' P2 F5 83.8(11) . . ?
F7 P2 F8' 47.6(9) . . ?
F10' P2 F8' 170.7(10) . . ?
F7' P2 F8' 88.3(13) . . ?
F10 P2 F8' 147.4(11) . . ?
F9 P2 F8' 121.8(9) . . ?
F9' P2 F8' 86.0(8) . . ?
F5 P2 F8' 94.0(7) . . ?
F7 P2 F6 93.9(8) . . ?
F10' P2 F6 91.2(7) . . ?
F7' P2 F6 89.0(8) . . ?
F10 P2 F6 89.6(5) . . ?
F9 P2 F6 85.3(5) . . ?
F9' P2 F6 93.6(11) . . ?
F5 P2 F6 176.1(3) . . ?
F8' P2 F6 88.7(7) . . ?
F7 P2 F8 82.7(7) . . ?
F10' P2 F8 135.3(8) . . ?
F7' P2 F8 123.7(13) . . ?
F10 P2 F8 177.0(9) . . ?
F9 P2 F8 86.6(7) . . ?
F9' P2 F8 50.7(8) . . ?
F5 P2 F8 91.3(7) . . ?
F8' P2 F8 35.4(8) . . ?
F6 P2 F8 89.3(6) . . ?

loop_
_geom_bond_atom_site_label_1
_geom_bond_atom_site_label_2
_geom_bond_distance
_geom_bond_site_symmetry_2
_geom_bond_publ_flag
Ag1 N1 2.170(3) 5 ?
Ag1 N1 2.170(3) . ?
Ag2 N3 2.250(4) . ?
Ag2 N4 2.268(4) 4 ?
Ag2 N2 2.282(4) . ?
S1 C3 1.769(4) . ?
S1 C6 1.803(5) . ?
S2 C16 1.763(5) . ?
S2 C11 1.765(5) . ?
N1 C5 1.342(5) . ?
N1 C1 1.359(5) . ?
N2 C10 1.332(6) . ?
N2 C6 1.332(5) . ?
N3 C11 1.340(6) . ?
N3 C15 1.342(6) . ?
N4 C18 1.317(7) . ?
N4 C19 1.328(6) . ?
N4 Ag2 2.268(4) 4_545 ?
C1 C2 1.375(6) . ?
C2 C3 1.379(6) . ?
C3 C4 1.404(6) . ?
C4 C5 1.375(6) . ?
C6 C7 1.370(7) . ?
C7 C8 1.374(7) . ?
C8 C9 1.353(8) . ?
C9 C10 1.374(8) . ?
C11 C12 1.384(7) . ?
C12 C13 1.398(8) . ?
C13 C14 1.345(9) . ?
C14 C15 1.374(8) . ?
C16 C17 1.363(7) . ?
C16 C20 1.382(7) . ?
C17 C18 1.367(7) . ?
C19 C20 1.369(6) . ?
P1 F1 1.583(5) . ?
P1 F3 1.588(3) . ?
P1 F3 1.588(3) 2_655 ?
P1 F2 1.593(5) . ?
P1 F4 1.607(3) . ?
P1 F4 1.607(3) 2_655 ?
P2 F7 1.485(9) . ?
P2 F10' 1.499(12) . ?
P2 F7' 1.511(10) . ?
P2 F10 1.527(8) . ?
P2 F9 1.535(8) . ?
P2 F9' 1.552(15) . ?
P2 F5 1.555(4) . ?
P2 F8' 1.564(11) . ?
P2 F6 1.578(4) . ?
P2 F8 1.579(12) . ?
